data_7252099
loop_
_publ_author_name
'Meng, Jiantao'
'Su, Yahui'
'Zhu, Hang'
'Chen, Wenrui'
'Chen, An'
'Su, Yuan'
'Cai, Ting'

_publ_section_title
;
 Continuous Control of Thermal Responses in Dynamic Crystals via Solid
 Solution Engineering
;
_journal_name_full CrystEngComm
_journal_paper_doi 10.1039/D6CE00302H
_journal_year 2026
_chemical_formula_moiety 'C10 H15 N5 O3'
_chemical_formula_sum 'C10 H15 N5 O3'
_chemical_formula_weight 253.27
_space_group_crystal_system monoclinic
_space_group_IT_number 14
_space_group_name_Hall '-P 2ybc'
_space_group_name_H-M_alt 'P 1 21/c 1'
_atom_sites_solution_hydrogens mixed
_atom_sites_solution_primary dual
_audit_creation_date 2023-10-18
_audit_creation_method
;
Olex2 1.5
(compiled 2023.08.24 svn.re1ec1418 for OlexSys, GUI svn.r6817)
;
_audit_update_record
;
2026-01-05 deposited with the CCDC.	2026-06-08 downloaded from the CCDC.
;
_cell_angle_alpha 90
_cell_angle_beta 99.188(2)
_cell_angle_gamma 90
_cell_formula_units_Z 4
_cell_length_a 11.7031(5)
_cell_length_b 10.7835(4)
_cell_length_c 8.7394(4)
_cell_measurement_reflns_used 2575
_cell_measurement_temperature 100
_cell_measurement_theta_max 26.099
_cell_measurement_theta_min 2.583
_cell_volume 1088.76(8)
_computing_cell_refinement 'SAINT V8.40A (Bruker, 2019)'
_computing_data_reduction 'SAINT V8.40A (Bruker, 2019)'
_computing_molecular_graphics 'Olex2 1.5 (Dolomanov et al., 2009)'
_computing_publication_material 'Olex2 1.5 (Dolomanov et al., 2009)'
_computing_structure_refinement 'SHELXL 2019/2 (Sheldrick, 2015)'
_computing_structure_solution 'SHELXT 2018/2 (Sheldrick, 2018)'
_diffrn_ambient_temperature 100
_diffrn_measured_fraction_theta_full 0.998
_diffrn_measured_fraction_theta_max 0.997
_diffrn_measurement_device_type 'D8 VENTURE'
_diffrn_measurement_method '\f and \w scans'
_diffrn_radiation_type MoK\a
_diffrn_radiation_wavelength 0.71073
_diffrn_reflns_av_R_equivalents 0.0999
_diffrn_reflns_av_unetI/netI 0.0842
_diffrn_reflns_Laue_measured_fraction_full 0.998
_diffrn_reflns_Laue_measured_fraction_max 0.997
_diffrn_reflns_limit_h_max 14
_diffrn_reflns_limit_h_min -14
_diffrn_reflns_limit_k_max 13
_diffrn_reflns_limit_k_min -13
_diffrn_reflns_limit_l_max 10
_diffrn_reflns_limit_l_min -10
_diffrn_reflns_number 9032
_diffrn_reflns_point_group_measured_fraction_full 0.998
_diffrn_reflns_point_group_measured_fraction_max 0.997
_diffrn_reflns_theta_full 25.242
_diffrn_reflns_theta_max 26.402
_diffrn_reflns_theta_min 2.584
_diffrn_source_current 1.4
_diffrn_source_power 0.07
_diffrn_source_voltage 50.0
_diffrn_standards_number 0
_exptl_absorpt_coefficient_mu 0.118
_exptl_absorpt_correction_T_max 0.7454
_exptl_absorpt_correction_T_min 0.3795
_exptl_absorpt_correction_type multi-scan
_exptl_absorpt_process_details
;
SADABS-2016/2 (Bruker,2016/2) was used for absorption correction.
wR2(int) was 0.1550 before and 0.1033 after correction.
The Ratio of minimum to maximum transmission is 0.5091.
The \l/2 correction factor is Not present.
;
_exptl_crystal_colour colourless
_exptl_crystal_colour_primary colourless
_exptl_crystal_density_diffrn 1.545
_exptl_crystal_description block
_exptl_crystal_F_000 536
_exptl_crystal_size_max 0.15
_exptl_crystal_size_mid 0.09
_exptl_crystal_size_min 0.08
_refine_diff_density_max 0.321
_refine_diff_density_min -0.281
_refine_diff_density_rms 0.073
_refine_ls_extinction_method none
_refine_ls_goodness_of_fit_ref 1.036
_refine_ls_hydrogen_treatment mixed
_refine_ls_matrix_type full
_refine_ls_number_parameters 177
_refine_ls_number_reflns 2234
_refine_ls_number_restraints 0
_refine_ls_restrained_S_all 1.036
_refine_ls_R_factor_all 0.0862
_refine_ls_R_factor_gt 0.0599
_refine_ls_shift/su_max 0.000
_refine_ls_shift/su_mean 0.000
_refine_ls_structure_factor_coef Fsqd
_refine_ls_weighting_details 'w=1/[\s^2^(Fo^2^)+(0.0715P)^2^+0.6637P] where P=(Fo^2^+2Fc^2^)/3'
_refine_ls_weighting_scheme calc
_refine_ls_wR_factor_gt 0.1432
_refine_ls_wR_factor_ref 0.1627
_reflns_Friedel_coverage 0.000
_reflns_number_gt 1662
_reflns_number_total 2234
_reflns_threshold_expression 'I > 2\s(I)'
_cod_data_source_file d6ce00302h12.cif
_cod_data_source_block 91
_cod_database_code 7252099
_shelx_shelxl_version_number 2019/2
_shelx_space_group_comment
;
The symmetry employed for this shelxl refinement is uniquely defined
by the following loop, which should always be used as a source of
symmetry information in preference to the above space-group names.
They are only intended as comments.
;
_shelx_estimated_absorpt_t_max 0.991
_shelx_estimated_absorpt_t_min 0.983
_olex2_refinement_description
;
1. Fixed Uiso
 At 1.2 times of:
  All C(H) groups, All C(H,H) groups
 At 1.5 times of:
  All O(H) groups
2.a Ternary CH refined with riding coordinates:
 C8(H8)
2.b Secondary CH2 refined with riding coordinates:
 C7(H7A,H7B), C6(H6A,H6B), C10(H10A,H10B), C9(H9A,H9B)
2.c Aromatic/amide H refined with riding coordinates:
 C4(H4)
2.d Idealised tetrahedral OH refined as rotating group:
 O3(H3), O2(H2)
;
_olex2_submission_special_instructions 'No special instructions were received'

loop_
_space_group_symop_operation_xyz
'x, y, z'
'-x, y+1/2, -z+1/2'
'-x, -y, -z'
'x, -y-1/2, z-1/2'

loop_
_atom_site_label
_atom_site_type_symbol
_atom_site_fract_x
_atom_site_fract_y
_atom_site_fract_z
_atom_site_U_iso_or_equiv
_atom_site_adp_type
_atom_site_occupancy
_atom_site_site_symmetry_order
_atom_site_calc_flag
_atom_site_refinement_flags_posn
_atom_site_refinement_flags_adp
_atom_site_refinement_flags_occupancy
_atom_site_disorder_assembly
_atom_site_disorder_group
O1 O 1.06783(15) 0.71224(16) 0.81177(19) 0.0204(4) Uani 1 1 d . . . . .
O3 O 0.26964(16) 0.70309(18) 0.1910(2) 0.0270(5) Uani 1 1 d . . . . .
H3 H 0.214900 0.727585 0.234844 0.040 Uiso 1 1 calc R U . . .
O2 O 0.37244(18) 0.42927(18) 0.2612(2) 0.0312(5) Uani 1 1 d . . . . .
H2 H 0.327703 0.377355 0.211173 0.047 Uiso 1 1 calc R U . . .
N4 N 0.78114(17) 0.57913(18) 0.4264(2) 0.0171(5) Uani 1 1 d . . . . .
N2 N 0.95460(18) 0.85152(19) 0.6608(2) 0.0172(5) Uani 1 1 d . . . . .
N5 N 0.80643(18) 0.80190(18) 0.4499(2) 0.0176(5) Uani 1 1 d . . . . .
N3 N 0.91291(17) 0.51409(19) 0.6248(2) 0.0182(5) Uani 1 1 d . . . . .
N1 N 0.8592(2) 1.0054(2) 0.5092(3) 0.0212(5) Uani 1 1 d . . . . .
C1 C 0.8719(2) 0.8842(2) 0.5378(3) 0.0170(5) Uani 1 1 d . . . . .
C5 C 0.8320(2) 0.6834(2) 0.4956(3) 0.0160(5) Uani 1 1 d . . . . .
C4 C 0.8329(2) 0.4803(2) 0.5103(3) 0.0167(5) Uani 1 1 d . . . . .
H4 H 0.812560 0.396311 0.487295 0.020 Uiso 1 1 calc R U . . .
C7 C 0.5717(2) 0.6116(2) 0.3593(3) 0.0189(5) Uani 1 1 d . . . . .
H7A H 0.584438 0.690823 0.416657 0.023 Uiso 1 1 calc R U . . .
H7B H 0.554511 0.547420 0.433432 0.023 Uiso 1 1 calc R U . . .
C2 C 0.9849(2) 0.7309(2) 0.7054(3) 0.0183(5) Uani 1 1 d . . . . .
C6 C 0.6821(2) 0.5765(2) 0.3014(3) 0.0194(6) Uani 1 1 d . . . . .
H6A H 0.673953 0.492172 0.256028 0.023 Uiso 1 1 calc R U . . .
H6B H 0.695764 0.634879 0.218782 0.023 Uiso 1 1 calc R U . . .
C3 C 0.9134(2) 0.6426(2) 0.6167(3) 0.0172(5) Uani 1 1 d . . . . .
C8 C 0.4667(2) 0.6257(2) 0.2330(3) 0.0206(6) Uani 1 1 d . . . . .
H8 H 0.489050 0.681148 0.150972 0.025 Uiso 1 1 calc R U . . .
C10 C 0.4250(2) 0.5027(3) 0.1564(3) 0.0244(6) Uani 1 1 d . . . . .
H10A H 0.368426 0.518923 0.061645 0.029 Uiso 1 1 calc R U . . .
H10B H 0.491435 0.457315 0.126007 0.029 Uiso 1 1 calc R U . . .
C9 C 0.3715(2) 0.6902(2) 0.3028(3) 0.0239(6) Uani 1 1 d . . . . .
H9A H 0.353553 0.641359 0.391979 0.029 Uiso 1 1 calc R U . . .
H9B H 0.398627 0.773128 0.341340 0.029 Uiso 1 1 calc R U . . .
H1A H 0.815(2) 1.028(2) 0.434(3) 0.016(7) Uiso 1 1 d . . . . .
H1B H 0.897(3) 1.075(3) 0.579(4) 0.045(9) Uiso 1 1 d . . . . .
H2A H 0.999(3) 0.907(3) 0.726(4) 0.038(9) Uiso 1 1 d . . . . .

loop_
_atom_site_aniso_label
_atom_site_aniso_U_11
_atom_site_aniso_U_22
_atom_site_aniso_U_33
_atom_site_aniso_U_23
_atom_site_aniso_U_13
_atom_site_aniso_U_12
O1 0.0190(9) 0.0226(10) 0.0165(9) 0.0015(7) -0.0067(7) -0.0012(7)
O3 0.0213(10) 0.0355(11) 0.0222(10) -0.0020(8) -0.0024(8) 0.0037(8)
O2 0.0370(12) 0.0338(11) 0.0203(10) -0.0009(8) -0.0027(9) -0.0098(9)
N4 0.0193(11) 0.0186(11) 0.0121(10) -0.0011(8) -0.0017(9) -0.0006(8)
N2 0.0186(10) 0.0192(11) 0.0117(10) -0.0010(8) -0.0041(8) -0.0008(9)
N5 0.0176(10) 0.0201(11) 0.0141(10) -0.0007(8) -0.0009(9) 0.0000(8)
N3 0.0182(10) 0.0203(11) 0.0160(11) 0.0010(8) 0.0020(9) -0.0001(9)
N1 0.0230(12) 0.0205(12) 0.0168(11) 0.0010(9) -0.0065(10) 0.0013(9)
C1 0.0153(12) 0.0228(13) 0.0126(11) 0.0007(10) 0.0009(10) -0.0005(10)
C5 0.0153(12) 0.0209(13) 0.0114(11) -0.0011(9) 0.0010(10) -0.0007(9)
C4 0.0167(12) 0.0199(13) 0.0128(11) 0.0004(9) -0.0001(10) -0.0011(10)
C7 0.0161(12) 0.0262(13) 0.0126(11) 0.0003(10) -0.0031(10) -0.0019(10)
C2 0.0201(12) 0.0208(13) 0.0136(11) 0.0009(10) 0.0015(10) -0.0014(10)
C6 0.0192(13) 0.0237(13) 0.0134(12) -0.0020(9) -0.0032(10) -0.0012(10)
C3 0.0182(12) 0.0188(13) 0.0143(12) 0.0015(9) 0.0018(10) 0.0004(10)
C8 0.0196(13) 0.0267(14) 0.0138(12) 0.0017(10) -0.0022(10) -0.0008(11)
C10 0.0183(12) 0.0358(16) 0.0177(12) 0.0000(11) -0.0014(11) -0.0019(11)
C9 0.0225(13) 0.0286(14) 0.0187(13) -0.0038(10) -0.0030(11) -0.0032(11)

loop_
_atom_type_symbol
_atom_type_description
_atom_type_scat_dispersion_real
_atom_type_scat_dispersion_imag
_atom_type_scat_source
C C 0.0033 0.0016 'International Tables Vol C Tables 4.2.6.8 and 6.1.1.4'
H H 0.0000 0.0000 'International Tables Vol C Tables 4.2.6.8 and 6.1.1.4'
N N 0.0061 0.0033 'International Tables Vol C Tables 4.2.6.8 and 6.1.1.4'
O O 0.0106 0.0060 'International Tables Vol C Tables 4.2.6.8 and 6.1.1.4'

loop_
_geom_angle_atom_site_label_1
_geom_angle_atom_site_label_2
_geom_angle_atom_site_label_3
_geom_angle
_geom_angle_site_symmetry_1
_geom_angle_site_symmetry_3
_geom_angle_publ_flag
C9 O3 H3 109.5 . . ?
C10 O2 H2 109.5 . . ?
C5 N4 C4 106.11(19) . . ?
C5 N4 C6 125.8(2) . . ?
C4 N4 C6 127.7(2) . . ?
C1 N2 C2 125.2(2) . . ?
C1 N2 H2A 124.7(19) . . ?
C2 N2 H2A 110.1(19) . . ?
C1 N5 C5 112.2(2) . . ?
C4 N3 C3 104.3(2) . . ?
C1 N1 H1A 119.1(19) . . ?
C1 N1 H1B 125.5(18) . . ?
H1A N1 H1B 115(3) . . ?
N5 C1 N2 123.3(2) . . ?
N5 C1 N1 120.5(2) . . ?
N1 C1 N2 116.2(2) . . ?
N4 C5 C3 106.0(2) . . ?
N5 C5 N4 125.7(2) . . ?
N5 C5 C3 128.2(2) . . ?
N4 C4 H4 123.5 . . ?
N3 C4 N4 113.1(2) . . ?
N3 C4 H4 123.5 . . ?
H7A C7 H7B 107.6 . . ?
C6 C7 H7A 108.6 . . ?
C6 C7 H7B 108.6 . . ?
C6 C7 C8 114.63(19) . . ?
C8 C7 H7A 108.6 . . ?
C8 C7 H7B 108.6 . . ?
O1 C2 N2 119.6(2) . . ?
O1 C2 C3 128.4(2) . . ?
N2 C2 C3 112.0(2) . . ?
N4 C6 C7 111.30(19) . . ?
N4 C6 H6A 109.4 . . ?
N4 C6 H6B 109.4 . . ?
C7 C6 H6A 109.4 . . ?
C7 C6 H6B 109.4 . . ?
H6A C6 H6B 108.0 . . ?
N3 C3 C2 130.6(2) . . ?
C5 C3 N3 110.5(2) . . ?
C5 C3 C2 118.8(2) . . ?
C7 C8 H8 107.8 . . ?
C7 C8 C10 113.2(2) . . ?
C10 C8 H8 107.8 . . ?
C9 C8 C7 108.25(19) . . ?
C9 C8 H8 107.8 . . ?
C9 C8 C10 111.6(2) . . ?
O2 C10 C8 109.9(2) . . ?
O2 C10 H10A 109.7 . . ?
O2 C10 H10B 109.7 . . ?
C8 C10 H10A 109.7 . . ?
C8 C10 H10B 109.7 . . ?
H10A C10 H10B 108.2 . . ?
O3 C9 C8 110.9(2) . . ?
O3 C9 H9A 109.5 . . ?
O3 C9 H9B 109.5 . . ?
C8 C9 H9A 109.5 . . ?
C8 C9 H9B 109.5 . . ?
H9A C9 H9B 108.1 . . ?

loop_
_geom_bond_atom_site_label_1
_geom_bond_atom_site_label_2
_geom_bond_distance
_geom_bond_site_symmetry_2
_geom_bond_publ_flag
O1 C2 1.249(3) . ?
O3 H3 0.8400 . ?
O3 C9 1.423(3) . ?
O2 H2 0.8400 . ?
O2 C10 1.423(3) . ?
N4 C5 1.367(3) . ?
N4 C4 1.377(3) . ?
N4 C6 1.461(3) . ?
N2 C1 1.373(3) . ?
N2 C2 1.387(3) . ?
N2 H2A 0.92(3) . ?
N5 C1 1.333(3) . ?
N5 C5 1.358(3) . ?
N3 C4 1.309(3) . ?
N3 C3 1.388(3) . ?
N1 C1 1.335(3) . ?
N1 H1A 0.80(3) . ?
N1 H1B 1.02(3) . ?
C5 C3 1.378(3) . ?
C4 H4 0.9500 . ?
C7 H7A 0.9900 . ?
C7 H7B 0.9900 . ?
C7 C6 1.509(3) . ?
C7 C8 1.523(3) . ?
C2 C3 1.414(3) . ?
C6 H6A 0.9900 . ?
C6 H6B 0.9900 . ?
C8 H8 1.0000 . ?
C8 C10 1.530(4) . ?
C8 C9 1.522(4) . ?
C10 H10A 0.9900 . ?
C10 H10B 0.9900 . ?
C9 H9A 0.9900 . ?
C9 H9B 0.9900 . ?

loop_
_geom_torsion_atom_site_label_1
_geom_torsion_atom_site_label_2
_geom_torsion_atom_site_label_3
_geom_torsion_atom_site_label_4
_geom_torsion
_geom_torsion_site_symmetry_1
_geom_torsion_site_symmetry_2
_geom_torsion_site_symmetry_3
_geom_torsion_site_symmetry_4
_geom_torsion_publ_flag
O1 C2 C3 N3 2.0(4) . . . . ?
O1 C2 C3 C5 -174.8(2) . . . . ?
N4 C5 C3 N3 -0.7(3) . . . . ?
N4 C5 C3 C2 176.7(2) . . . . ?
N2 C2 C3 N3 -178.8(2) . . . . ?
N2 C2 C3 C5 4.4(3) . . . . ?
N5 C5 C3 N3 -179.9(2) . . . . ?
N5 C5 C3 C2 -2.5(4) . . . . ?
C1 N2 C2 O1 174.3(2) . . . . ?
C1 N2 C2 C3 -5.0(3) . . . . ?
C1 N5 C5 N4 -178.7(2) . . . . ?
C1 N5 C5 C3 0.3(4) . . . . ?
C5 N4 C4 N3 -0.9(3) . . . . ?
C5 N4 C6 C7 -72.2(3) . . . . ?
C5 N5 C1 N2 -0.5(3) . . . . ?
C5 N5 C1 N1 179.6(2) . . . . ?
C4 N4 C5 N5 -179.9(2) . . . . ?
C4 N4 C5 C3 0.9(3) . . . . ?
C4 N4 C6 C7 99.4(3) . . . . ?
C4 N3 C3 C5 0.2(3) . . . . ?
C4 N3 C3 C2 -176.8(2) . . . . ?
C7 C8 C10 O2 71.4(3) . . . . ?
C7 C8 C9 O3 -178.4(2) . . . . ?
C2 N2 C1 N5 3.2(4) . . . . ?
C2 N2 C1 N1 -176.9(2) . . . . ?
C6 N4 C5 N5 -6.8(4) . . . . ?
C6 N4 C5 C3 174.0(2) . . . . ?
C6 N4 C4 N3 -173.7(2) . . . . ?
C6 C7 C8 C10 69.1(3) . . . . ?
C6 C7 C8 C9 -166.6(2) . . . . ?
C3 N3 C4 N4 0.4(3) . . . . ?
C8 C7 C6 N4 173.2(2) . . . . ?
C10 C8 C9 O3 -53.2(3) . . . . ?
C9 C8 C10 O2 -51.0(3) . . . . ?
